data_1100230
loop_
_publ_author_name
'Gr\"ob, Thorsten'
'Neum\"uller, Bernhard'
'Harms, Klaus'
'Schmock, Fritjof'
'Greiner, Andreas'
'Dehnicke, Kurt'

_publ_section_title
;
 Die Kristallstrukturen vontrans-[NiBr~2~(Pyridin)~4~] und
 [Ni(HNPEt~3~)~4~]I~2~
;
_journal_coden_ASTM ZAACAB
_journal_issue 8
_journal_name_full
;
 Zeitschrift fuer Anorganische und Allgemeine Chemie
;
_journal_page_first 1928
_journal_page_last 1931
_journal_paper_doi 10.1002/1521-3749(200108)627:8<1928::AID-ZAAC1928>3.0.CO;2-V
_journal_volume 627
_journal_year 2001
_chemical_formula_moiety
;
C20 H20 Br2 N4 Ni1
;
_chemical_formula_sum 'C20 H20 Br2 N4 Ni'
_chemical_name_systematic
;
Dibromo-tetrapyridine-nickel(ii)
;
_space_group_IT_number 33
_symmetry_cell_setting orthorhombic
_symmetry_Int_Tables_number 33
_symmetry_space_group_name_Hall 'P 2c -2n'
_symmetry_space_group_name_H-M 'P n a 21'
_cell_angle_alpha 90
_cell_angle_beta 90
_cell_angle_gamma 90
_cell_formula_units_Z 4
_cell_length_a 15.929(2)
_cell_length_b 9.438(1)
_cell_length_c 14.130(2)
_cell_volume 2124.275
_diffrn_ambient_temperature 293
_exptl_crystal_colour 'pale green.'
_exptl_crystal_density_diffrn 1.673
_exptl_crystal_description blocks
_refine_ls_R_factor_gt 4.92
_refine_ls_wR_factor_gt 4.92
_cod_original_formula_sum 'C20 H20 Br2 N4 Ni1'
_cod_database_code 1100230

loop_
_symmetry_equiv_pos_site_id
_symmetry_equiv_pos_as_xyz
1 x,y,z
2 -x,-y,1/2+z
3 1/2+x,1/2-y,z
4 1/2-x,1/2+y,1/2+z

loop_
_atom_site_label
_atom_site_type_symbol
_atom_site_fract_x
_atom_site_fract_y
_atom_site_fract_z
Ni1 Ni 0.73762(7) 1.09014(13) 0.84310
Br1 Br 0.85134(7) 1.25388(13) 0.91819(12)
Br2 Br 0.62489(6) 0.91635(12) 0.77465(10)
N1 N 0.8080(5) 1.0850(9) 0.7123(5)
C1 C 0.8466(7) 1.1997(12) 0.6806(7)
H1 H 0.84130 1.28410 0.71420
C2 C 0.8949(7) 1.1978(13) 0.5987(8)
H2 H 0.92260 1.27890 0.57810
C3 C 0.9007(7) 1.0740(14) 0.5491(7)
H3 H 0.93230 1.07010 0.49390
C4 C 0.8597(8) 0.9555(13) 0.5811(7)
H4 H 0.86400 0.87000 0.54870
C5 C 0.8117(7) 0.9658(12) 0.6627(7)
H5 H 0.78150 0.88730 0.68320
N2 N 0.6713(5) 1.2678(9) 0.7857(6)
C6 C 0.6694(7) 1.3923(12) 0.8283(7)
H6 H 0.69140 1.39910 0.88910
C7 C 0.6368(7) 1.5122(14) 0.7875(9)
H7 H 0.63600 1.59690 0.82110
C8 C 0.6055(8) 1.5072(15) 0.6978(9)
H8 H 0.58480 1.58780 0.66810
C9 C 0.6060(8) 1.3784(15) 0.6534(8)
H9 H 0.58410 1.36940 0.59270
C10 C 0.6390(6) 1.2621(12) 0.6990(7)
H10 H 0.63870 1.17550 0.66760
N3 N 0.6690(5) 1.0945(9) 0.9709(5)
C11 C 0.5827(6) 1.1092(11) 0.9726(7)
H11 H 0.55430 1.12050 0.91560
C12 C 0.5373(7) 1.1078(12) 1.0550(7)
H12 H 0.47930 1.11830 1.05370
C13 C 0.5786(7) 1.0908(15) 1.1395(7)
H13 H 0.54840 1.08720 1.19580
C14 C 0.6645(7) 1.0789(13) 1.1406(7)
H14 H 0.69340 1.07000 1.19750
C15 C 0.7075(6) 1.0807(11) 1.0548(6)
H15 H 0.76570 1.07180 1.05580
N4 N 0.8102(6) 0.9109(8) 0.8890(5)
C16 C 0.8913(6) 0.8998(12) 0.8669(6)
H16 H 0.91900 0.97870 0.84300
C17 C 0.9359(7) 0.7735(14) 0.8785(7)
H17 H 0.99210 0.76720 0.86110
C18 C 0.8951(7) 0.6603(12) 0.9159(9)
H18 H 0.92350 0.57490 0.92360
C19 C 0.8119(8) 0.6704(12) 0.9427(8)
H19 H 0.78400 0.59390 0.96960
C20 C 0.7722(7) 0.7972(11) 0.9281(7)
H20 H 0.71620 0.80540 0.94600

loop_
_atom_type_symbol
_atom_type_radius_bond
C 0.68
H 0.23
Br 1.21
N 0.68
Ni 1.50
